data_2014295
loop_
_publ_author_name
'Zhang, Xiang-Dong '
'Sun, Jin-Yu '
'Zhao, Zhen'
'Ma, Yong-Chao '
'Zhu, Miao-Li'

_publ_section_title
;
 [{Cu(phen)~2~}(\m-malato){Cu(phen)(NO~3~)}](NO~3~)&#x00B7;4H~2~O:
 malate acting as a tetradentate and dibridging ligand in a dinuclear
 copper complex
;
_journal_coeditor_code AV1267
_journal_issue 1
_journal_name_full 'Acta Crystallographica Section C'
_journal_page_first m4
_journal_page_last m6
_journal_paper_doi 10.1107/S0108270105034220
_journal_volume 62
_journal_year 2006
_chemical_formula_iupac '[Cu2 (C4 H3 O5) (C12 H8 N2)3 (N O3)] (N O3) , 4H2 O'
_chemical_formula_moiety 'C40 H28 Cu2 N7 O8 + , N O3 - , 4H2 O'
_chemical_formula_sum 'C40 H36 Cu2 N8 O15'
_chemical_formula_weight 995.85
_chemical_name_systematic
;
\m-2-hydroxybutanedioato-1\k^2^O^4^,O^4'^:2\k^2^O^2^,O^2^-nitrato-2\kO-
tris(1,10-phenanthroline)-1\k^4^N,N';2\k^2^N,N'-dicopper(II) nitrate
tetrahydrate
;
_space_group_IT_number 14
_symmetry_cell_setting monoclinic
_symmetry_space_group_name_Hall '-P 2ybc'
_symmetry_space_group_name_H-M 'P 1 21/c 1'
_atom_sites_solution_hydrogens 'difmap (water O-H) and geom (others)'
_atom_sites_solution_primary direct
_atom_sites_solution_secondary difmap
_audit_creation_method SHELXL97
_cell_angle_alpha 90.00
_cell_angle_beta 97.655(5)
_cell_angle_gamma 90.00
_cell_formula_units_Z 4
_cell_length_a 12.448(3)
_cell_length_b 14.878(4)
_cell_length_c 22.483(6)
_cell_measurement_reflns_used 3837
_cell_measurement_temperature 298(2)
_cell_measurement_theta_max 23.73
_cell_measurement_theta_min 2.04
_cell_volume 4126.8(19)
_computing_cell_refinement 'SAINT (Bruker, 2000)'
_computing_data_collection 'SMART (Bruker, 2000)'
_computing_data_reduction SAINT
_computing_molecular_graphics 'SHELXTL/PC (Sheldrick, 1999)'
_computing_publication_material SHELXTL/PC
_computing_structure_refinement 'SHELXL97 (Sheldrick, 1997)'
_computing_structure_solution 'SHELXS97 (Sheldrick, 1997)'
_diffrn_ambient_temperature 298(2)
_diffrn_measured_fraction_theta_full 0.998
_diffrn_measured_fraction_theta_max 0.998
_diffrn_measurement_device_type 'Bruker SMART 1K CCD area-detector'
_diffrn_measurement_method '\f and \w'
_diffrn_radiation_monochromator graphite
_diffrn_radiation_source 'fine-focus sealed tube'
_diffrn_radiation_type MoK\a
_diffrn_radiation_wavelength 0.71073
_diffrn_reflns_av_R_equivalents 0.0358
_diffrn_reflns_av_sigmaI/netI 0.0483
_diffrn_reflns_limit_h_max 14
_diffrn_reflns_limit_h_min -14
_diffrn_reflns_limit_k_max 13
_diffrn_reflns_limit_k_min -17
_diffrn_reflns_limit_l_max 26
_diffrn_reflns_limit_l_min -26
_diffrn_reflns_number 20979
_diffrn_reflns_theta_full 25.00
_diffrn_reflns_theta_max 25.00
_diffrn_reflns_theta_min 1.65
_diffrn_standards_number 0
_exptl_absorpt_coefficient_mu 1.113
_exptl_absorpt_correction_T_max 0.8968
_exptl_absorpt_correction_T_min 0.8508
_exptl_absorpt_correction_type multi-scan
_exptl_absorpt_process_details '(SADABS; Sheldrick, 2000)'
_exptl_crystal_colour blue
_exptl_crystal_density_diffrn 1.603
_exptl_crystal_density_method 'not measured'
_exptl_crystal_description block
_exptl_crystal_F_000 2040
_exptl_crystal_size_max 0.15
_exptl_crystal_size_mid 0.12
_exptl_crystal_size_min 0.10
_refine_diff_density_max 0.876
_refine_diff_density_min -0.329
_refine_ls_extinction_method none
_refine_ls_goodness_of_fit_ref 0.946
_refine_ls_hydrogen_treatment constr
_refine_ls_matrix_type full
_refine_ls_number_parameters 623
_refine_ls_number_reflns 7256
_refine_ls_number_restraints 67
_refine_ls_restrained_S_all 0.996
_refine_ls_R_factor_all 0.0685
_refine_ls_R_factor_gt 0.0486
_refine_ls_shift/su_max 0.001
_refine_ls_shift/su_mean 0.000
_refine_ls_structure_factor_coef Fsqd
_refine_ls_weighting_details 'calc w = 1/[\s^2^(Fo^2^)+(0.0837P)^2^] where P = (Fo^2^+2Fc^2^)/3'
_refine_ls_weighting_scheme calc
_refine_ls_wR_factor_gt 0.1313
_refine_ls_wR_factor_ref 0.1372
_reflns_number_gt 4946
_reflns_number_total 7256
_reflns_threshold_expression I>2\s(I)
_cod_data_source_file av1267.cif
_cod_data_source_block I
_cod_depositor_comments
;
The following automatic conversions were performed:

'_geom_hbond_publ_flag' value 'Y' changed to 'y' according to
/home/saulius/struct/CIF-dictionaries/cif_core.dic dictionary named
'cif_core.dic' version 2.4.1 from 2010-06-29 (10 times).

Automatic conversion script
Id: cif_fix_values 1715 2011-07-08 13:25:40Z adriana 
;
_cod_original_cell_volume 4127.1(19)
_cod_original_sg_symbol_H-M 'P 21/c'
_cod_database_code 2014295
_cod_database_fobs_code 2014295

loop_
_symmetry_equiv_pos_as_xyz
'x, y, z'
'-x, y+1/2, -z+1/2'
'-x, -y, -z'
'x, -y-1/2, z-1/2'

loop_
_atom_site_label
_atom_site_fract_x
_atom_site_fract_y
_atom_site_fract_z
_atom_site_U_iso_or_equiv
_atom_site_adp_type
_atom_site_calc_flag
_atom_site_refinement_flags
_atom_site_occupancy
_atom_site_disorder_assembly
_atom_site_disorder_group
_atom_site_type_symbol
Cu1 0.26891(4) 0.77180(3) 0.06025(2) 0.04803(17) Uani d . 1 . . Cu
Cu2 0.33851(4) 0.56518(4) 0.18676(2) 0.05783(19) Uani d . 1 . . Cu
N1 0.4188(3) 0.7846(2) 0.03826(14) 0.0502(8) Uani d . 1 . . N
N2 0.2395(3) 0.8732(2) -0.00208(14) 0.0496(8) Uani d . 1 . . N
N3 0.1174(2) 0.7660(2) 0.08023(14) 0.0472(8) Uani d . 1 . . N
N4 0.2902(3) 0.8387(2) 0.14685(14) 0.0504(8) Uani d . 1 . . N
N5 0.4019(3) 0.6504(2) 0.25032(14) 0.0515(8) Uani d . 1 . . N
N6 0.2006(3) 0.5996(2) 0.21593(14) 0.0521(8) Uani d . 1 . . N
N7 0.3161(3) 0.3774(3) 0.27150(18) 0.0653(10) Uani d . 1 . . N
N8 0.1541(5) 0.1159(4) 0.0993(3) 0.132(2) Uani d DU 1 . . N
O1 0.4740(2) 0.53914(19) 0.15952(12) 0.0574(7) Uani d . 1 . . O
O2 0.5455(3) 0.4773(2) 0.08528(14) 0.0868(10) Uani d . 1 . . O
O3 0.2807(2) 0.46947(19) 0.13151(12) 0.0658(8) Uani d . 1 . . O
H3A 0.2760 0.4206 0.1483 0.099 Uiso d R 1 . . H
O4 0.3013(2) 0.64122(17) 0.08438(12) 0.0537(7) Uani d . 1 . . O
O5 0.2297(2) 0.6350(2) -0.01031(12) 0.0656(8) Uani d . 1 . . O
O6 0.3646(3) 0.4493(2) 0.26914(15) 0.0878(11) Uani d . 1 . . O
O7 0.2519(3) 0.3521(3) 0.22784(19) 0.1112(14) Uani d . 1 . . O
O8 0.3338(3) 0.3280(2) 0.31584(16) 0.0992(12) Uani d . 1 . . O
O12 0.2397(3) 0.1527(2) 0.25610(17) 0.0986(11) Uani d . 1 . . O
H12A 0.2312 0.1959 0.2785 0.148 Uiso d R 1 . . H
H12B 0.2598 0.1735 0.2252 0.148 Uiso d R 1 . . H
O13 0.7305(3) 0.5859(3) 0.12647(16) 0.1046(13) Uani d . 1 . . O
H13A 0.6817 0.5541 0.1081 0.157 Uiso d R 1 . . H
H13B 0.7173 0.5868 0.1614 0.157 Uiso d R 1 . . H
O14 0.8978(4) 0.4685(3) 0.09737(19) 0.1372(17) Uani d . 1 . . O
H14A 0.8742 0.4961 0.1247 0.206 Uiso d R 1 . . H
H14B 0.8466 0.4476 0.0746 0.206 Uiso d R 1 . . H
O9A 0.1680(15) 0.0423(7) 0.1233(6) 0.275(7) Uani d PDU 0.649(7) A 2 O
O9B 0.1209(14) 0.0369(8) 0.0810(11) 0.205(10) Uani d PDU 0.351(7) A 1 O
O10A 0.1195(8) 0.1251(7) 0.0460(3) 0.171(4) Uani d PDU 0.649(7) A 2 O
O10B 0.0835(10) 0.1778(8) 0.0944(8) 0.152(6) Uani d PDU 0.351(7) A 1 O
O11A 0.1849(12) 0.1882(7) 0.1272(5) 0.235(6) Uani d PDU 0.649(7) A 2 O
O11B 0.2388(8) 0.1190(11) 0.1335(5) 0.120(5) Uani d PDU 0.351(7) A 1 O
O15A 0.1286(8) 0.3490(7) 0.0934(4) 0.196(5) Uani d PU 0.649(7) A 2 O
H51A 0.0846 0.3080 0.0965 0.294 Uiso d . 1 B 2 H
H52A 0.1017 0.3954 0.0895 0.294 Uiso d . 1 C 2 H
O15B 0.0492(10) 0.4550(8) 0.0435(5) 0.159(7) Uani d PDU 0.351(7) A 1 O
C1 0.5075(3) 0.7389(3) 0.0601(2) 0.0644(12) Uani d . 1 . . C
H1 0.5028 0.6961 0.0898 0.077 Uiso calc R 1 . . H
C2 0.6063(4) 0.7533(3) 0.0399(2) 0.0722(13) Uani d . 1 . . C
H2 0.6664 0.7197 0.0557 0.087 Uiso calc R 1 . . H
C3 0.6160(3) 0.8165(3) -0.0031(2) 0.0665(12) Uani d . 1 . . C
H3 0.6823 0.8258 -0.0169 0.080 Uiso calc R 1 . . H
C4 0.5248(3) 0.8671(3) -0.02619(17) 0.0548(10) Uani d . 1 . . C
C5 0.4282(3) 0.8473(3) -0.00378(16) 0.0487(9) Uani d . 1 . . C
C6 0.3307(3) 0.8961(3) -0.02584(16) 0.0484(9) Uani d . 1 . . C
C7 0.5254(4) 0.9350(3) -0.0707(2) 0.0667(12) Uani d . 1 . . C
H7 0.5899 0.9486 -0.0855 0.080 Uiso calc R 1 . . H
C8 0.4346(4) 0.9799(3) -0.0919(2) 0.0686(13) Uani d . 1 . . C
H8 0.4372 1.0236 -0.1212 0.082 Uiso calc R 1 . . H
C9 0.3340(4) 0.9615(3) -0.06999(19) 0.0571(11) Uani d . 1 . . C
C10 0.2362(4) 1.0043(3) -0.0909(2) 0.0731(13) Uani d . 1 . . C
H10 0.2334 1.0478 -0.1207 0.088 Uiso calc R 1 . . H
C11 0.1448(4) 0.9813(3) -0.0669(2) 0.0778(14) Uani d . 1 . . C
H11 0.0796 1.0098 -0.0803 0.093 Uiso calc R 1 . . H
C12 0.1483(4) 0.9155(3) -0.0225(2) 0.0621(11) Uani d . 1 . . C
H12 0.0851 0.9010 -0.0069 0.075 Uiso calc R 1 . . H
C13 0.0330(3) 0.7275(3) 0.0478(2) 0.0585(11) Uani d . 1 . . C
H13 0.0431 0.7003 0.0118 0.070 Uiso calc R 1 . . H
C14 -0.0688(4) 0.7261(3) 0.0652(2) 0.0726(13) Uani d . 1 . . C
H14 -0.1254 0.6971 0.0416 0.087 Uiso calc R 1 . . H
C15 -0.0864(4) 0.7672(3) 0.1170(2) 0.0709(13) Uani d . 1 . . C
H15 -0.1554 0.7672 0.1286 0.085 Uiso calc R 1 . . H
C16 -0.0002(3) 0.8097(3) 0.15292(19) 0.0568(11) Uani d . 1 . . C
C17 0.1023(3) 0.8067(2) 0.13273(17) 0.0457(9) Uani d . 1 . . C
C18 0.1938(3) 0.8456(2) 0.16808(17) 0.0490(9) Uani d . 1 . . C
C19 -0.0088(4) 0.8527(3) 0.2097(2) 0.0735(13) Uani d . 1 . . C
H19 -0.0757 0.8549 0.2237 0.088 Uiso calc R 1 . . H
C20 0.0772(4) 0.8890(3) 0.2421(2) 0.0742(14) Uani d . 1 . . C
H20 0.0692 0.9161 0.2786 0.089 Uiso calc R 1 . . H
C21 0.1797(4) 0.8876(3) 0.22288(19) 0.0593(11) Uani d . 1 . . C
C22 0.2739(5) 0.9248(3) 0.2555(2) 0.0757(14) Uani d . 1 . . C
H22 0.2702 0.9526 0.2922 0.091 Uiso calc R 1 . . H
C23 0.3689(4) 0.9201(3) 0.2335(2) 0.0750(14) Uani d . 1 . . C
H23 0.4303 0.9464 0.2546 0.090 Uiso calc R 1 . . H
C24 0.3761(4) 0.8757(3) 0.17884(19) 0.0639(12) Uani d . 1 . . C
H24 0.4430 0.8722 0.1648 0.077 Uiso calc R 1 . . H
C25 0.5041(3) 0.6752(3) 0.26621(19) 0.0640(12) Uani d . 1 . . C
H25 0.5567 0.6548 0.2437 0.077 Uiso calc R 1 . . H
C26 0.5352(4) 0.7303(3) 0.3150(2) 0.0704(13) Uani d . 1 . . C
H26 0.6073 0.7474 0.3244 0.085 Uiso calc R 1 . . H
C27 0.4603(4) 0.7592(3) 0.3489(2) 0.0644(12) Uani d . 1 . . C
H27 0.4811 0.7960 0.3819 0.077 Uiso calc R 1 . . H
C28 0.3513(4) 0.7341(3) 0.33476(17) 0.0541(10) Uani d . 1 . . C
C29 0.3265(3) 0.6794(2) 0.28444(16) 0.0453(9) Uani d . 1 . . C
C30 0.2187(3) 0.6518(2) 0.26627(16) 0.0456(9) Uani d . 1 . . C
C31 0.2661(4) 0.7599(3) 0.36729(19) 0.0669(13) Uani d . 1 . . C
H31 0.2814 0.7960 0.4011 0.080 Uiso calc R 1 . . H
C32 0.1641(4) 0.7330(3) 0.3500(2) 0.0682(13) Uani d . 1 . . C
H32 0.1100 0.7505 0.3724 0.082 Uiso calc R 1 . . H
C33 0.1364(3) 0.6784(3) 0.29836(19) 0.0555(10) Uani d . 1 . . C
C34 0.0307(4) 0.6492(3) 0.2762(2) 0.0711(13) Uani d . 1 . . C
H34 -0.0271 0.6641 0.2965 0.085 Uiso calc R 1 . . H
C35 0.0134(4) 0.5999(3) 0.2254(2) 0.0711(13) Uani d . 1 . . C
H35 -0.0567 0.5827 0.2101 0.085 Uiso calc R 1 . . H
C36 0.0997(3) 0.5748(3) 0.1963(2) 0.0645(12) Uani d . 1 . . C
H36 0.0867 0.5396 0.1619 0.077 Uiso calc R 1 . . H
C37 0.4691(4) 0.4941(3) 0.11147(19) 0.0588(11) Uani d . 1 . . C
C38 0.3565(4) 0.4566(3) 0.0879(2) 0.0684(13) Uani d . 1 . . C
H38 0.3634 0.3920 0.0806 0.082 Uiso calc R 1 . . H
C39 0.3063(4) 0.5000(3) 0.03117(18) 0.0673(12) Uani d . 1 . . C
H39A 0.2417 0.4664 0.0159 0.081 Uiso calc R 1 . . H
H39B 0.3565 0.4948 0.0018 0.081 Uiso calc R 1 . . H
C40 0.2752(3) 0.5984(3) 0.03554(19) 0.0532(10) Uani d . 1 . . C

loop_
_atom_site_aniso_label
_atom_site_aniso_U_11
_atom_site_aniso_U_22
_atom_site_aniso_U_33
_atom_site_aniso_U_12
_atom_site_aniso_U_13
_atom_site_aniso_U_23
Cu1 0.0419(3) 0.0545(3) 0.0476(3) -0.0057(2) 0.0057(2) 0.0058(2)
Cu2 0.0454(3) 0.0758(4) 0.0528(3) -0.0018(2) 0.0084(2) -0.0173(3)
N1 0.0435(19) 0.056(2) 0.0506(19) -0.0068(15) 0.0037(15) 0.0063(16)
N2 0.048(2) 0.049(2) 0.0518(19) -0.0025(16) 0.0059(16) 0.0005(15)
N3 0.0403(18) 0.0521(19) 0.0488(19) -0.0042(15) 0.0051(15) 0.0010(15)
N4 0.051(2) 0.051(2) 0.0470(18) -0.0119(16) 0.0001(16) 0.0020(15)
N5 0.0440(19) 0.060(2) 0.0497(19) -0.0066(16) 0.0041(15) -0.0060(16)
N6 0.0432(19) 0.056(2) 0.057(2) -0.0014(15) 0.0061(16) -0.0049(17)
N7 0.068(3) 0.067(3) 0.064(3) -0.003(2) 0.022(2) -0.004(2)
N8 0.125(5) 0.150(6) 0.127(5) -0.018(5) 0.043(4) -0.004(5)
O1 0.0483(16) 0.074(2) 0.0494(16) 0.0076(14) 0.0059(13) -0.0077(14)
O2 0.077(2) 0.119(3) 0.070(2) 0.013(2) 0.0291(19) -0.0203(19)
O3 0.089(2) 0.0599(18) 0.0520(17) -0.0195(16) 0.0198(16) -0.0039(14)
O4 0.0565(17) 0.0488(16) 0.0536(17) -0.0053(13) -0.0003(13) 0.0042(13)
O5 0.076(2) 0.071(2) 0.0492(17) 0.0078(16) 0.0048(15) 0.0145(15)
O6 0.110(3) 0.073(2) 0.075(2) -0.016(2) -0.007(2) 0.0049(18)
O7 0.105(3) 0.113(3) 0.108(3) -0.036(2) -0.014(3) 0.017(2)
O8 0.144(4) 0.077(2) 0.080(2) 0.001(2) 0.028(2) 0.017(2)
O12 0.071(2) 0.105(3) 0.121(3) -0.006(2) 0.017(2) 0.011(2)
O13 0.107(3) 0.126(3) 0.080(2) -0.025(2) 0.010(2) 0.015(2)
O14 0.150(4) 0.132(4) 0.115(3) -0.021(3) -0.037(3) 0.001(3)
O9A 0.303(11) 0.251(10) 0.268(11) 0.065(9) 0.026(9) 0.066(8)
O9B 0.195(13) 0.212(13) 0.201(13) 0.033(9) -0.001(9) -0.008(9)
O10A 0.180(7) 0.208(8) 0.114(6) -0.019(6) -0.020(5) 0.035(6)
O10B 0.117(9) 0.168(10) 0.174(10) 0.030(8) 0.027(8) 0.008(8)
O11A 0.228(9) 0.240(9) 0.220(9) -0.011(8) -0.036(7) -0.049(8)
O11B 0.077(7) 0.169(10) 0.107(7) -0.006(7) -0.012(6) -0.023(7)
O15A 0.212(8) 0.197(7) 0.168(7) -0.127(6) -0.015(6) 0.014(5)
O15B 0.130(9) 0.169(10) 0.186(10) -0.035(7) 0.044(8) -0.027(8)
C1 0.047(3) 0.076(3) 0.068(3) -0.003(2) -0.001(2) 0.013(2)
C2 0.044(3) 0.090(4) 0.081(3) -0.003(2) 0.002(2) 0.006(3)
C3 0.049(3) 0.081(3) 0.072(3) -0.016(2) 0.016(2) -0.010(3)
C4 0.055(3) 0.063(3) 0.048(2) -0.015(2) 0.0126(19) -0.006(2)
C5 0.053(2) 0.049(2) 0.043(2) -0.0107(19) 0.0044(18) -0.0030(18)
C6 0.057(3) 0.045(2) 0.044(2) -0.0104(19) 0.0082(19) -0.0034(18)
C7 0.069(3) 0.074(3) 0.061(3) -0.023(3) 0.022(2) 0.000(2)
C8 0.086(4) 0.060(3) 0.062(3) -0.021(3) 0.018(3) 0.008(2)
C9 0.068(3) 0.048(2) 0.056(3) -0.008(2) 0.010(2) 0.000(2)
C10 0.091(4) 0.058(3) 0.071(3) 0.002(3) 0.012(3) 0.018(2)
C11 0.086(4) 0.062(3) 0.084(3) 0.018(3) 0.004(3) 0.011(3)
C12 0.058(3) 0.060(3) 0.069(3) 0.005(2) 0.012(2) 0.007(2)
C13 0.043(2) 0.072(3) 0.059(3) -0.009(2) 0.004(2) -0.007(2)
C14 0.048(3) 0.091(4) 0.077(3) -0.010(2) 0.000(2) -0.007(3)
C15 0.037(2) 0.083(3) 0.093(4) 0.005(2) 0.009(2) 0.015(3)
C16 0.058(3) 0.051(2) 0.064(3) 0.013(2) 0.016(2) 0.011(2)
C17 0.049(2) 0.041(2) 0.047(2) -0.0010(17) 0.0069(18) 0.0084(18)
C18 0.055(3) 0.042(2) 0.049(2) -0.0030(18) 0.0055(19) 0.0042(18)
C19 0.075(3) 0.070(3) 0.080(3) 0.023(3) 0.029(3) 0.004(3)
C20 0.096(4) 0.066(3) 0.065(3) 0.023(3) 0.023(3) -0.005(2)
C21 0.080(3) 0.041(2) 0.056(3) 0.003(2) 0.005(2) 0.000(2)
C22 0.107(4) 0.062(3) 0.056(3) -0.009(3) 0.004(3) -0.010(2)
C23 0.093(4) 0.059(3) 0.065(3) -0.024(3) -0.017(3) -0.003(2)
C24 0.063(3) 0.065(3) 0.060(3) -0.019(2) -0.007(2) 0.008(2)
C25 0.044(2) 0.085(3) 0.063(3) -0.006(2) 0.005(2) -0.002(2)
C26 0.056(3) 0.083(3) 0.069(3) -0.016(2) -0.005(2) -0.002(3)
C27 0.075(3) 0.055(3) 0.058(3) -0.011(2) -0.008(2) -0.005(2)
C28 0.068(3) 0.050(2) 0.043(2) 0.005(2) 0.003(2) 0.0009(19)
C29 0.049(2) 0.045(2) 0.042(2) 0.0010(18) 0.0059(18) 0.0027(17)
C30 0.046(2) 0.045(2) 0.047(2) 0.0019(17) 0.0110(18) 0.0011(18)
C31 0.088(4) 0.064(3) 0.048(3) 0.012(3) 0.006(2) -0.005(2)
C32 0.080(4) 0.067(3) 0.063(3) 0.019(3) 0.028(3) 0.005(2)
C33 0.055(3) 0.054(3) 0.059(3) 0.008(2) 0.015(2) 0.007(2)
C34 0.053(3) 0.069(3) 0.096(4) 0.009(2) 0.028(3) 0.011(3)
C35 0.045(3) 0.061(3) 0.106(4) -0.005(2) 0.006(3) 0.001(3)
C36 0.050(3) 0.064(3) 0.077(3) -0.003(2) -0.001(2) -0.010(2)
C37 0.062(3) 0.059(3) 0.053(3) 0.013(2) -0.001(2) 0.004(2)
C38 0.083(3) 0.051(3) 0.067(3) 0.009(2) -0.004(3) -0.006(2)
C39 0.081(3) 0.062(3) 0.055(3) 0.006(2) -0.003(2) -0.006(2)
C40 0.049(2) 0.052(3) 0.059(3) -0.0023(19) 0.011(2) 0.006(2)

loop_
_atom_type_symbol
_atom_type_description
_atom_type_scat_dispersion_real
_atom_type_scat_dispersion_imag
_atom_type_scat_source
C C 0.0033 0.0016 'International Tables Vol C Tables 4.2.6.8 and 6.1.1.4'
H H 0.0000 0.0000 'International Tables Vol C Tables 4.2.6.8 and 6.1.1.4'
N N 0.0061 0.0033 'International Tables Vol C Tables 4.2.6.8 and 6.1.1.4'
O O 0.0106 0.0060 'International Tables Vol C Tables 4.2.6.8 and 6.1.1.4'
Cu Cu 0.3201 1.2651 'International Tables Vol C Tables 4.2.6.8 and 6.1.1.4'

loop_
_geom_angle_atom_site_label_1
_geom_angle_atom_site_label_2
_geom_angle_atom_site_label_3
_geom_angle
_geom_angle_publ_flag
N3 Cu1 N1 176.73(13) y
N3 Cu1 O4 93.35(12) y
N1 Cu1 O4 89.90(12) y
N3 Cu1 N2 95.57(12) y
N1 Cu1 N2 81.33(13) y
O4 Cu1 N2 152.72(11) y
N3 Cu1 N4 79.86(12) y
N1 Cu1 N4 99.89(12) y
O4 Cu1 N4 101.64(11) y
N2 Cu1 N4 105.28(12) y
N3 Cu1 O5 89.86(11) y
N1 Cu1 O5 91.66(11) y
O4 Cu1 O5 55.18(10) y
N2 Cu1 O5 99.06(11) y
N4 Cu1 O5 154.32(10) y
O1 Cu2 O3 85.12(12) y
O1 Cu2 N6 176.67(13) y
O3 Cu2 N6 97.79(13) y
O1 Cu2 N5 94.41(12) y
O3 Cu2 N5 172.92(13) y
N6 Cu2 N5 82.90(13) y
O1 Cu2 O6 93.68(12) y
O3 Cu2 O6 88.25(12) y
N6 Cu2 O6 88.04(13) y
N5 Cu2 O6 84.73(12) y
O1 Cu2 O4 82.09(10) y
O3 Cu2 O4 75.14(10) y
N6 Cu2 O4 97.06(11) y
N5 Cu2 O4 111.82(11) y
O6 Cu2 O4 163.11(10) y
C1 N1 C5 117.8(4) ?
C1 N1 Cu1 127.9(3) ?
C5 N1 Cu1 114.3(3) ?
C12 N2 C6 117.7(3) ?
C12 N2 Cu1 130.6(3) ?
C6 N2 Cu1 111.7(2) ?
C13 N3 C17 118.5(3) ?
C13 N3 Cu1 126.7(3) ?
C17 N3 Cu1 114.8(2) ?
C24 N4 C18 117.8(4) ?
C24 N4 Cu1 132.0(3) ?
C18 N4 Cu1 110.1(2) ?
C25 N5 C29 118.0(3) ?
C25 N5 Cu2 130.1(3) ?
C29 N5 Cu2 111.7(2) ?
C36 N6 C30 118.5(4) ?
C36 N6 Cu2 129.9(3) ?
C30 N6 Cu2 111.5(2) ?
O6 N7 O8 121.1(4) ?
O6 N7 O7 119.8(4) ?
O8 N7 O7 119.0(4) ?
O11B N8 O9A 72.4(10) ?
O11B N8 O10A 140.6(10) ?
O9A N8 O10A 122.8(8) ?
O11B N8 O10B 123.9(8) ?
O9A N8 O10B 138.2(13) ?
O10A N8 O10B 71.6(9) ?
O11B N8 O11A 58.8(7) ?
O9A N8 O11A 121.5(8) ?
O10A N8 O11A 115.3(7) ?
O10B N8 O11A 65.8(8) ?
O11B N8 O9B 116.6(8) ?
O9A N8 O9B 49.3(9) ?
O10A N8 O9B 74.6(11) ?
O10B N8 O9B 116.3(8) ?
O11A N8 O9B 169.2(14) ?
C37 O1 Cu2 115.9(3) ?
C38 O3 Cu2 107.7(2) ?
C38 O3 H3A 106.5 ?
Cu2 O3 H3A 113.0 ?
C40 O4 Cu1 103.2(2) ?
C40 O4 Cu2 123.4(2) ?
Cu1 O4 Cu2 131.84(12) y
N7 O6 Cu2 127.5(3) ?
H12A O12 H12B 107.2 ?
H13A O13 H13B 104.8 ?
H14A O14 H14B 109.2 ?
H51A O15A H52A 112.8 ?
C40 O5 Cu1 78.9(2) ?
N1 C1 C2 121.9(4) ?
N1 C1 H1 119.0 ?
C2 C1 H1 119.0 ?
C3 C2 C1 120.4(4) ?
C3 C2 H2 119.8 ?
C1 C2 H2 119.8 ?
C2 C3 C4 119.2(4) ?
C2 C3 H3 120.4 ?
C4 C3 H3 120.4 ?
C5 C4 C3 116.5(4) ?
C5 C4 C7 119.4(4) ?
C3 C4 C7 124.2(4) ?
N1 C5 C4 124.1(4) ?
N1 C5 C6 116.3(3) ?
C4 C5 C6 119.6(4) ?
N2 C6 C9 124.0(4) ?
N2 C6 C5 116.5(3) ?
C9 C6 C5 119.5(4) ?
C8 C7 C4 121.2(4) ?
C8 C7 H7 119.4 ?
C4 C7 H7 119.4 ?
C7 C8 C9 121.1(4) ?
C7 C8 H8 119.4 ?
C9 C8 H8 119.4 ?
C6 C9 C10 116.7(4) ?
C6 C9 C8 119.2(4) ?
C10 C9 C8 124.1(4) ?
C11 C10 C9 119.2(4) ?
C11 C10 H10 120.4 ?
C9 C10 H10 120.4 ?
C10 C11 C12 120.7(5) ?
C10 C11 H11 119.7 ?
C12 C11 H11 119.7 ?
N2 C12 C11 121.7(4) ?
N2 C12 H12 119.2 ?
C11 C12 H12 119.2 ?
N3 C13 C14 122.9(4) ?
N3 C13 H13 118.5 ?
C14 C13 H13 118.5 ?
C15 C14 C13 119.7(4) ?
C15 C14 H14 120.1 ?
C13 C14 H14 120.1 ?
C14 C15 C16 119.8(4) ?
C14 C15 H15 120.1 ?
C16 C15 H15 120.1 ?
C15 C16 C17 117.1(4) ?
C15 C16 C19 124.5(4) ?
C17 C16 C19 118.3(4) ?
N3 C17 C16 121.9(3) ?
N3 C17 C18 118.2(3) ?
C16 C17 C18 120.0(4) ?
N4 C18 C21 124.1(4) ?
N4 C18 C17 117.0(3) ?
C21 C18 C17 118.9(4) ?
C20 C19 C16 121.1(5) ?
C20 C19 H19 119.4 ?
C16 C19 H19 119.4 ?
C19 C20 C21 121.6(4) ?
C19 C20 H20 119.2 ?
C21 C20 H20 119.2 ?
C20 C21 C22 124.2(4) ?
C20 C21 C18 120.0(4) ?
C22 C21 C18 115.8(4) ?
C23 C22 C21 120.1(4) ?
C23 C22 H22 120.0 ?
C21 C22 H22 120.0 ?
C22 C23 C24 120.4(4) ?
C22 C23 H23 119.8 ?
C24 C23 H23 119.8 ?
N4 C24 C23 121.8(4) ?
N4 C24 H24 119.1 ?
C23 C24 H24 119.1 ?
N5 C25 C26 122.3(4) ?
N5 C25 H25 118.8 ?
C26 C25 H25 118.8 ?
C27 C26 C25 119.7(4) ?
C27 C26 H26 120.2 ?
C25 C26 H26 120.2 ?
C26 C27 C28 120.4(4) ?
C26 C27 H27 119.8 ?
C28 C27 H27 119.8 ?
C29 C28 C27 116.3(4) ?
C29 C28 C31 118.4(4) ?
C27 C28 C31 125.3(4) ?
N5 C29 C28 123.2(4) ?
N5 C29 C30 116.5(3) ?
C28 C29 C30 120.3(4) ?
N6 C30 C33 122.8(4) ?
N6 C30 C29 116.8(3) ?
C33 C30 C29 120.4(4) ?
C32 C31 C28 121.0(4) ?
C32 C31 H31 119.5 ?
C28 C31 H31 119.5 ?
C31 C32 C33 121.7(4) ?
C31 C32 H32 119.2 ?
C33 C32 H32 119.2 ?
C30 C33 C34 116.5(4) ?
C30 C33 C32 118.2(4) ?
C34 C33 C32 125.3(4) ?
C35 C34 C33 120.2(4) ?
C35 C34 H34 119.9 ?
C33 C34 H34 119.9 ?
C34 C35 C36 120.0(4) ?
C34 C35 H35 120.0 ?
C36 C35 H35 120.0 ?
N6 C36 C35 122.0(4) ?
N6 C36 H36 119.0 ?
C35 C36 H36 119.0 ?
O2 C37 O1 125.0(4) ?
O2 C37 C38 119.8(4) ?
O1 C37 C38 115.2(4) ?
O3 C38 C39 106.4(4) ?
O3 C38 C37 111.2(4) ?
C39 C38 C37 113.4(4) ?
O3 C38 H38 108.6 ?
C39 C38 H38 108.6 ?
C37 C38 H38 108.6 ?
C38 C39 C40 116.3(4) ?
C38 C39 H39A 108.2 ?
C40 C39 H39A 108.2 ?
C38 C39 H39B 108.2 ?
C40 C39 H39B 108.2 ?
H39A C39 H39B 107.4 ?
O5 C40 O4 122.3(4) ?
O5 C40 C39 117.6(4) ?
O4 C40 C39 120.0(4) ?

loop_
_geom_bond_atom_site_label_1
_geom_bond_atom_site_label_2
_geom_bond_site_symmetry_2
_geom_bond_distance
_geom_bond_publ_flag
Cu1 N3 . 1.998(3) y
Cu1 N1 . 2.002(3) y
Cu1 O4 . 2.043(3) y
Cu1 N2 . 2.059(3) y
Cu1 N4 . 2.171(3) y
Cu1 O5 . 2.587(3) y
Cu1 Cu2 . 4.1990(10) y
Cu2 O1 . 1.909(3) y
Cu2 O3 . 1.962(3) y
Cu2 N6 . 1.985(3) y
Cu2 N5 . 1.993(3) y
Cu2 O6 . 2.519(3) y
Cu2 O4 . 2.551(3) y
N1 C1 . 1.333(5) ?
N1 C5 . 1.344(5) ?
N2 C12 . 1.326(5) ?
N2 C6 . 1.361(5) ?
N3 C13 . 1.326(5) ?
N3 C17 . 1.362(5) ?
N4 C24 . 1.327(5) ?
N4 C18 . 1.353(5) ?
N5 C25 . 1.327(5) ?
N5 C29 . 1.359(5) ?
N6 C36 . 1.326(5) ?
N6 C30 . 1.367(5) ?
N7 O6 . 1.233(5) ?
N7 O8 . 1.235(5) ?
N7 O7 . 1.239(5) ?
N8 O11B . 1.220(7) ?
N8 O9A . 1.222(7) ?
N8 O10A . 1.226(6) ?
N8 O10B . 1.268(7) ?
N8 O11A . 1.278(7) ?
N8 O9B . 1.295(7) ?
O1 C37 . 1.265(5) ?
O2 C37 . 1.210(5) ?
O3 C38 . 1.463(5) ?
O3 H3A . 0.8250 ?
O4 C40 . 1.274(5) ?
O12 H12A . 0.8320 ?
O12 H12B . 0.8295 ?
O13 H13A . 0.8349 ?
O13 H13B . 0.8227 ?
O14 H14A . 0.8248 ?
O14 H14B . 0.8234 ?
O15A H51A . 0.8290 ?
O15A H52A . 0.7676 ?
O5 C40 . 1.235(4) ?
C1 C2 . 1.383(6) ?
C1 H1 . 0.9300 ?
C2 C3 . 1.366(6) ?
C2 H2 . 0.9300 ?
C3 C4 . 1.404(6) ?
C3 H3 . 0.9300 ?
C4 C5 . 1.396(5) ?
C4 C7 . 1.423(6) ?
C5 C6 . 1.445(5) ?
C6 C9 . 1.394(5) ?
C7 C8 . 1.344(6) ?
C7 H7 . 0.9300 ?
C8 C9 . 1.432(6) ?
C8 H8 . 0.9300 ?
C9 C10 . 1.398(6) ?
C10 C11 . 1.366(7) ?
C10 H10 . 0.9300 ?
C11 C12 . 1.393(6) ?
C11 H11 . 0.9300 ?
C12 H12 . 0.9300 ?
C13 C14 . 1.375(6) ?
C13 H13 . 0.9300 ?
C14 C15 . 1.359(7) ?
C14 H14 . 0.9300 ?
C15 C16 . 1.405(6) ?
C15 H15 . 0.9300 ?
C16 C17 . 1.410(5) ?
C16 C19 . 1.444(6) ?
C17 C18 . 1.422(5) ?
C18 C21 . 1.414(6) ?
C19 C20 . 1.328(7) ?
C19 H19 . 0.9300 ?
C20 C21 . 1.401(6) ?
C20 H20 . 0.9300 ?
C21 C22 . 1.410(6) ?
C22 C23 . 1.342(7) ?
C22 H22 . 0.9300 ?
C23 C24 . 1.410(6) ?
C23 H23 . 0.9300 ?
C24 H24 . 0.9300 ?
C25 C26 . 1.383(6) ?
C25 H25 . 0.9300 ?
C26 C27 . 1.351(6) ?
C26 H26 . 0.9300 ?
C27 C28 . 1.401(6) ?
C27 H27 . 0.9300 ?
C28 C29 . 1.395(5) ?
C28 C31 . 1.419(6) ?
C29 C30 . 1.411(5) ?
C30 C33 . 1.387(5) ?
C31 C32 . 1.339(7) ?
C31 H31 . 0.9300 ?
C32 C33 . 1.421(6) ?
C32 H32 . 0.9300 ?
C33 C34 . 1.412(6) ?
C34 C35 . 1.349(6) ?
C34 H34 . 0.9300 ?
C35 C36 . 1.383(6) ?
C35 H35 . 0.9300 ?
C36 H36 . 0.9300 ?
C37 C38 . 1.536(6) ?
C38 C39 . 1.490(6) ?
C38 H38 . 0.9800 ?
C39 C40 . 1.521(6) ?
C39 H39A . 0.9700 ?
C39 H39B . 0.9700 ?

loop_
_geom_hbond_atom_site_label_D
_geom_hbond_atom_site_label_H
_geom_hbond_atom_site_label_A
_geom_hbond_site_symmetry_A
_geom_hbond_distance_DH
_geom_hbond_distance_HA
_geom_hbond_distance_DA
_geom_hbond_angle_DHA
_geom_hbond_publ_flag
O3 H3A O7 . 0.83 2.11 2.841(5) 147 y
O12 H12A O8 . 0.83 2.43 3.092(5) 137 y
O12 H12A O7 . 0.83 2.62 3.043(6) 113 y
O12 H12B O11A . 0.83 2.29 2.936(13) 136 y
O12 H12B O11B . 0.83 2.20 2.801(13) 130 y
O13 H13A O2 . 0.83 2.05 2.864(5) 164 y
O13 H13B O12 2_655 0.82 2.10 2.799(5) 142 y
O14 H14A O13 . 0.82 2.24 2.859(6) 133 y
O14 H14B O5 3_665 0.82 2.03 2.810(5) 157 y
O15A H51A O11A . 0.83 2.23 2.578(16) 105 y

loop_
_geom_torsion_atom_site_label_1
_geom_torsion_atom_site_label_2
_geom_torsion_atom_site_label_3
_geom_torsion_atom_site_label_4
_geom_torsion
O4 Cu1 N1 C1 -26.6(4)
N2 Cu1 N1 C1 179.4(4)
N4 Cu1 N1 C1 75.2(4)
O5 Cu1 N1 C1 -81.7(4)
Cu2 Cu1 N1 C1 -0.5(4)
O4 Cu1 N1 C5 153.4(3)
N2 Cu1 N1 C5 -0.7(3)
N4 Cu1 N1 C5 -104.8(3)
O5 Cu1 N1 C5 98.2(3)
N3 Cu1 N2 C12 -2.6(4)
N1 Cu1 N2 C12 178.4(4)
O4 Cu1 N2 C12 105.9(4)
N4 Cu1 N2 C12 -83.6(4)
O5 Cu1 N2 C12 88.1(4)
N3 Cu1 N2 C6 179.4(2)
N1 Cu1 N2 C6 0.5(2)
O4 Cu1 N2 C6 -72.1(4)
N4 Cu1 N2 C6 98.4(3)
O5 Cu1 N2 C6 -89.8(2)
O4 Cu1 N3 C13 -76.6(3)
N2 Cu1 N3 C13 77.6(3)
N4 Cu1 N3 C13 -177.8(4)
O5 Cu1 N3 C13 -21.5(3)
O4 Cu1 N3 C17 103.6(3)
N2 Cu1 N3 C17 -102.2(3)
N4 Cu1 N3 C17 2.4(2)
O5 Cu1 N3 C17 158.7(3)
N3 Cu1 N4 C24 -178.7(4)
N1 Cu1 N4 C24 -2.0(4)
O4 Cu1 N4 C24 89.9(4)
N2 Cu1 N4 C24 -85.7(4)
O5 Cu1 N4 C24 113.5(4)
N3 Cu1 N4 C18 -2.5(2)
N1 Cu1 N4 C18 174.2(2)
O4 Cu1 N4 C18 -93.8(2)
N2 Cu1 N4 C18 90.6(2)
O5 Cu1 N4 C18 -70.3(4)
O1 Cu2 N5 C25 -1.3(4)
N6 Cu2 N5 C25 -179.3(4)
O6 Cu2 N5 C25 92.0(4)
O4 Cu2 N5 C25 -84.6(4)
O1 Cu2 N5 C29 -175.0(3)
N6 Cu2 N5 C29 6.9(3)
O6 Cu2 N5 C29 -81.7(3)
O4 Cu2 N5 C29 101.7(2)
O3 Cu2 N6 C36 -9.6(4)
N5 Cu2 N6 C36 177.6(4)
O6 Cu2 N6 C36 -97.5(4)
O4 Cu2 N6 C36 66.3(4)
O3 Cu2 N6 C30 165.7(3)
N5 Cu2 N6 C30 -7.2(3)
O6 Cu2 N6 C30 77.7(3)
O4 Cu2 N6 C30 -118.5(3)
O3 Cu2 O1 C37 16.6(3)
N5 Cu2 O1 C37 -170.5(3)
O6 Cu2 O1 C37 104.5(3)
O4 Cu2 O1 C37 -59.1(3)
O1 Cu2 O3 C38 -19.8(2)
N6 Cu2 O3 C38 158.6(2)
O6 Cu2 O3 C38 -113.6(3)
O4 Cu2 O3 C38 63.3(2)
N3 Cu1 O4 C40 91.1(2)
N1 Cu1 O4 C40 -88.5(2)
N2 Cu1 O4 C40 -17.9(4)
N4 Cu1 O4 C40 171.5(2)
O5 Cu1 O4 C40 3.6(2)
N3 Cu1 O4 Cu2 -74.60(17)
N1 Cu1 O4 Cu2 105.80(17)
N2 Cu1 O4 Cu2 176.40(19)
N4 Cu1 O4 Cu2 5.73(18)
O5 Cu1 O4 Cu2 -162.1(2)
O1 Cu2 O4 C40 78.3(3)
O3 Cu2 O4 C40 -8.7(3)
N6 Cu2 O4 C40 -105.0(3)
N5 Cu2 O4 C40 169.9(3)
O6 Cu2 O4 C40 1.9(5)
O1 Cu2 O4 Cu1 -118.41(17)
O3 Cu2 O4 Cu1 154.56(19)
N6 Cu2 O4 Cu1 58.34(18)
N5 Cu2 O4 Cu1 -26.8(2)
O6 Cu2 O4 Cu1 165.1(3)
O8 N7 O6 Cu2 -177.1(3)
O7 N7 O6 Cu2 6.0(6)
O1 Cu2 O6 N7 -109.0(4)
O3 Cu2 O6 N7 -24.0(4)
N6 Cu2 O6 N7 73.9(4)
N5 Cu2 O6 N7 156.9(4)
O4 Cu2 O6 N7 -34.2(7)
N3 Cu1 O5 C40 -97.9(2)
N1 Cu1 O5 C40 85.0(2)
O4 Cu1 O5 C40 -3.7(2)
N2 Cu1 O5 C40 166.5(2)
N4 Cu1 O5 C40 -32.2(4)
Cu2 Cu1 O5 C40 -11.8(2)
C5 N1 C1 C2 -1.3(6)
Cu1 N1 C1 C2 178.7(3)
N1 C1 C2 C3 0.8(7)
C1 C2 C3 C4 0.5(7)
C2 C3 C4 C5 -1.3(6)
C2 C3 C4 C7 179.6(4)
C1 N1 C5 C4 0.4(6)
Cu1 N1 C5 C4 -179.5(3)
C1 N1 C5 C6 -179.3(3)
Cu1 N1 C5 C6 0.8(4)
C3 C4 C5 N1 0.9(6)
C7 C4 C5 N1 -180.0(4)
C3 C4 C5 C6 -179.5(3)
C7 C4 C5 C6 -0.3(6)
C12 N2 C6 C9 0.4(6)
Cu1 N2 C6 C9 178.6(3)
C12 N2 C6 C5 -178.5(3)
Cu1 N2 C6 C5 -0.2(4)
N1 C5 C6 N2 -0.4(5)
C4 C5 C6 N2 180.0(3)
N1 C5 C6 C9 -179.3(3)
C4 C5 C6 C9 1.1(5)
C5 C4 C7 C8 -0.5(6)
C3 C4 C7 C8 178.6(4)
C4 C7 C8 C9 0.5(7)
N2 C6 C9 C10 -0.9(6)
C5 C6 C9 C10 177.9(4)
N2 C6 C9 C8 -179.8(4)
C5 C6 C9 C8 -1.0(6)
C7 C8 C9 C6 0.2(6)
C7 C8 C9 C10 -178.6(4)
C6 C9 C10 C11 0.9(7)
C8 C9 C10 C11 179.8(4)
C9 C10 C11 C12 -0.5(7)
C6 N2 C12 C11 0.1(6)
Cu1 N2 C12 C11 -177.8(3)
C10 C11 C12 N2 0.0(7)
C17 N3 C13 C14 -0.7(6)
Cu1 N3 C13 C14 179.5(3)
N3 C13 C14 C15 1.5(7)
C13 C14 C15 C16 -1.0(7)
C14 C15 C16 C17 -0.3(6)
C14 C15 C16 C19 -177.8(4)
C13 N3 C17 C16 -0.7(5)
Cu1 N3 C17 C16 179.2(3)
C13 N3 C17 C18 178.2(4)
Cu1 N3 C17 C18 -2.0(4)
C15 C16 C17 N3 1.1(6)
C19 C16 C17 N3 178.8(4)
C15 C16 C17 C18 -177.7(4)
C19 C16 C17 C18 0.0(5)
C24 N4 C18 C21 -1.7(6)
Cu1 N4 C18 C21 -178.5(3)
C24 N4 C18 C17 179.0(3)
Cu1 N4 C18 C17 2.2(4)
N3 C17 C18 N4 -0.3(5)
C16 C17 C18 N4 178.5(3)
N3 C17 C18 C21 -179.6(3)
C16 C17 C18 C21 -0.8(5)
C15 C16 C19 C20 177.8(4)
C17 C16 C19 C20 0.3(6)
C16 C19 C20 C21 0.2(7)
C19 C20 C21 C22 -179.8(4)
C19 C20 C21 C18 -1.0(7)
N4 C18 C21 C20 -178.0(4)
C17 C18 C21 C20 1.3(6)
N4 C18 C21 C22 0.9(6)
C17 C18 C21 C22 -179.9(4)
C20 C21 C22 C23 179.8(4)
C18 C21 C22 C23 1.0(6)
C21 C22 C23 C24 -2.0(7)
C18 N4 C24 C23 0.6(6)
Cu1 N4 C24 C23 176.6(3)
C22 C23 C24 N4 1.2(7)
C29 N5 C25 C26 -1.3(6)
Cu2 N5 C25 C26 -174.7(3)
N5 C25 C26 C27 1.3(7)
C25 C26 C27 C28 -0.3(7)
C26 C27 C28 C29 -0.5(6)
C26 C27 C28 C31 179.6(4)
C25 N5 C29 C28 0.5(6)
Cu2 N5 C29 C28 175.0(3)
C25 N5 C29 C30 180.0(4)
Cu2 N5 C29 C30 -5.5(4)
C27 C28 C29 N5 0.4(6)
C31 C28 C29 N5 -179.6(4)
C27 C28 C29 C30 -179.1(3)
C31 C28 C29 C30 0.9(6)
C36 N6 C30 C33 1.4(6)
Cu2 N6 C30 C33 -174.4(3)
C36 N6 C30 C29 -177.8(4)
Cu2 N6 C30 C29 6.4(4)
N5 C29 C30 N6 -0.6(5)
C28 C29 C30 N6 178.9(3)
N5 C29 C30 C33 -179.9(3)
C28 C29 C30 C33 -0.3(6)
C29 C28 C31 C32 -0.5(6)
C27 C28 C31 C32 179.5(4)
C28 C31 C32 C33 -0.5(7)
N6 C30 C33 C34 -0.5(6)
C29 C30 C33 C34 178.7(4)
N6 C30 C33 C32 -179.8(4)
C29 C30 C33 C32 -0.6(6)
C31 C32 C33 C30 1.1(6)
C31 C32 C33 C34 -178.2(4)
C30 C33 C34 C35 -1.4(6)
C32 C33 C34 C35 177.8(4)
C33 C34 C35 C36 2.5(7)
C30 N6 C36 C35 -0.4(6)
Cu2 N6 C36 C35 174.5(3)
C34 C35 C36 N6 -1.5(7)
Cu2 O1 C37 O2 174.2(4)
Cu2 O1 C37 C38 -8.3(5)
Cu2 O3 C38 C39 -103.8(3)
Cu2 O3 C38 C37 20.2(4)
O2 C37 C38 O3 168.9(4)
O1 C37 C38 O3 -8.8(5)
O2 C37 C38 C39 -71.2(5)
O1 C37 C38 C39 111.1(4)
O3 C38 C39 C40 55.5(5)
C37 C38 C39 C40 -67.1(5)
Cu1 O5 C40 O4 5.8(3)
Cu1 O5 C40 C39 -170.4(4)
Cu1 O4 C40 O5 -7.4(4)
Cu2 O4 C40 O5 159.9(3)
Cu1 O4 C40 C39 168.8(3)
Cu2 O4 C40 C39 -24.0(5)
C38 C39 C40 O5 -177.3(4)
C38 C39 C40 O4 6.3(6)
